data_7710777
loop_
_publ_author_name
'Haufe, Lisa C.'
'Arrowsmith, Merle'
'Dietz, Maximilian'
'G\"artner, Annalena'
'Bertermann, R\"udiger'
'Braunschweig, Holger'

_publ_section_title
;
 Spontaneous N<sub>2</sub>-diboranylation of
 [W(N<sub>2</sub>)<sub>2</sub>(dppe)<sub>2</sub>] with
 B<sub>2</sub>Br<sub>4</sub>(SMe<sub>2</sub>)<sub>2</sub>.
;
_journal_name_full 'Dalton transactions (Cambridge, England : 2003)'
_journal_paper_doi 10.1039/d2dt02135h
_journal_year 2022
_chemical_formula_moiety '0.71 (C70 H81 B2 Br4 N2 P5 W), 0.29 (C70 H81 B2 Br4 N2 O P5 W), C6 H6'
_chemical_formula_sum 'C76 H87 B2 Br4 N2 O0.29 P5 W'
_chemical_formula_weight 1713.15
_chemical_name_systematic 1-PCy3
_chemical_properties_physical Air-sensitive,Moisture-sensitive
_space_group_crystal_system monoclinic
_space_group_IT_number 14
_space_group_name_Hall '-P 2yn'
_space_group_name_H-M_alt 'P 1 21/n 1'
_atom_sites_solution_hydrogens mixed
_atom_sites_solution_primary dual
_atom_sites_solution_secondary difmap
_audit_creation_method 'CIF-fill 1.2y (K.Radacki, 2005-22)'
_audit_update_record
;
2022-05-18 deposited with the CCDC.	2022-07-14 downloaded from the CCDC.
;
_cell_angle_alpha 90
_cell_angle_beta 103.815(16)
_cell_angle_gamma 90
_cell_formula_units_Z 4
_cell_length_a 13.687(4)
_cell_length_b 30.454(15)
_cell_length_c 17.661(7)
_cell_measurement_reflns_used 9856
_cell_measurement_temperature 100(2)
_cell_measurement_theta_max 25.41
_cell_measurement_theta_min 2.25
_cell_volume 7149(5)
_computing_cell_refinement 'Saint+ ver. V8.40A (Bruker AXS)'
_computing_data_collection 'BIS 6.2.14 / APEX3 ver. 2019.1 (Bruker AXS)'
_computing_data_reduction 'Saint+ ver. V8.40A (Bruker AXS)'
_computing_molecular_graphics 'ShelXLe (Huebschle et all, 2011)'
_computing_publication_material 'SHELXL-2018/3 (Sheldrick, 2018)'
_computing_structure_refinement 'SHELXL-2018/3 (Sheldrick, 2018)'
_computing_structure_solution 'SHELXT (Sheldrick, 2014)'
_diffrn_ambient_environment N~2~
_diffrn_ambient_temperature 100(2)
_diffrn_detector CPA
_diffrn_detector_area_resol_mean 7.5
_diffrn_detector_type 'Photon II'
_diffrn_measured_fraction_theta_full 0.998
_diffrn_measured_fraction_theta_max 0.998
_diffrn_measurement_device 'four-circle diffractometer'
_diffrn_measurement_device_type 'Bruker D8-Quest'
_diffrn_measurement_method '\f and \w scans'
_diffrn_radiation_monochromator 'multi-layer mirror'
_diffrn_radiation_type MoK\a
_diffrn_radiation_wavelength 0.71073
_diffrn_reflns_av_R_equivalents 0.0812
_diffrn_reflns_av_unetI/netI 0.0571
_diffrn_reflns_Laue_measured_fraction_full 0.998
_diffrn_reflns_Laue_measured_fraction_max 0.998
_diffrn_reflns_limit_h_max 16
_diffrn_reflns_limit_h_min -16
_diffrn_reflns_limit_k_max 36
_diffrn_reflns_limit_k_min -36
_diffrn_reflns_limit_l_max 21
_diffrn_reflns_limit_l_min -21
_diffrn_reflns_number 79403
_diffrn_reflns_point_group_measured_fraction_full 0.998
_diffrn_reflns_point_group_measured_fraction_max 0.998
_diffrn_reflns_theta_full 25.476
_diffrn_reflns_theta_max 25.476
_diffrn_reflns_theta_min 1.672
_diffrn_source 'micro-focus sealed X-ray tube'
_diffrn_source_type 'Incoatec ImS 2.0'
_exptl_absorpt_coefficient_mu 4.008
_exptl_absorpt_correction_T_max 0.7452
_exptl_absorpt_correction_T_min 0.5659
_exptl_absorpt_correction_type multi-scan
_exptl_absorpt_process_details 'SadAbs 2016/2 (Bruker AXS)'
_exptl_crystal_colour yellow
_exptl_crystal_density_diffrn 1.592
_exptl_crystal_description plate
_exptl_crystal_F_000 3433.6
_exptl_crystal_size_max 0.311
_exptl_crystal_size_mid 0.149
_exptl_crystal_size_min 0.036
_refine_diff_density_max 1.073
_refine_diff_density_min -1.305
_refine_diff_density_rms 0.133
_refine_ls_extinction_method none
_refine_ls_goodness_of_fit_ref 1.051
_refine_ls_hydrogen_treatment mixed
_refine_ls_matrix_type full
_refine_ls_number_parameters 1080
_refine_ls_number_reflns 13255
_refine_ls_number_restraints 1281
_refine_ls_restrained_S_all 1.013
_refine_ls_R_factor_all 0.0696
_refine_ls_R_factor_gt 0.0463
_refine_ls_shift/su_max 0.001
_refine_ls_shift/su_mean 0.000
_refine_ls_structure_factor_coef Fsqd
_refine_ls_weighting_details 'w=1/[\s^2^(Fo^2^)+(0.0353P)^2^+36.7589P] where P=(Fo^2^+2Fc^2^)/3'
_refine_ls_weighting_scheme calc
_refine_ls_wR_factor_gt 0.0968
_refine_ls_wR_factor_ref 0.1054
_reflns_Friedel_coverage 0.000
_reflns_number_gt 10147
_reflns_number_total 13255
_reflns_threshold_expression 'I > 2\s(I)'
_cod_data_source_file d2dt02135h2.cif
_cod_data_source_block test_a
_cod_original_sg_symbol_H-M 'P 21/n'
_cod_database_code 7710777
_shelx_shelxl_version_number 2018/3
_shelx_space_group_comment
;
The symmetry employed for this shelxl refinement is uniquely defined
by the following loop, which should always be used as a source of
symmetry information in preference to the above space-group names.
They are only intended as comments.
;
_shelx_estimated_absorpt_t_min 0.369
_shelx_estimated_absorpt_t_max 0.869

loop_
_space_group_symop_operation_xyz
'x, y, z'
'-x+1/2, y+1/2, -z+1/2'
'-x, -y, -z'
'x-1/2, -y-1/2, z-1/2'

loop_
_atom_site_label
_atom_site_type_symbol
_atom_site_fract_x
_atom_site_fract_y
_atom_site_fract_z
_atom_site_U_iso_or_equiv
_atom_site_adp_type
_atom_site_occupancy
_atom_site_site_symmetry_order
_atom_site_calc_flag
_atom_site_refinement_flags_posn
_atom_site_refinement_flags_adp
_atom_site_refinement_flags_occupancy
_atom_site_disorder_assembly
_atom_site_disorder_group
Br1_1 Br 0.61497(5) 0.11514(2) 0.26727(4) 0.02413(15) Uani 1 1 d . . . . .
W1_1 W 0.58758(2) 0.19968(2) 0.28766(2) 0.01729(7) Uani 1 1 d . . . . .
N1_1 N 0.5678(3) 0.25706(18) 0.2959(3) 0.0204(12) Uani 1 1 d . . . . .
N2_1 N 0.5472(4) 0.29726(19) 0.2940(3) 0.0257(12) Uani 1 1 d . . . . .
B1_1 B 0.5777(6) 0.3354(3) 0.3329(4) 0.0289(18) Uani 1 1 d . . . . .
Br2_1 Br 0.69566(5) 0.33271(2) 0.42838(4) 0.03251(17) Uani 1 1 d . . . . .
B2_1 B 0.5150(6) 0.3840(3) 0.3152(4) 0.0242(16) Uani 1 1 d . . . . .
Br3_1 Br 0.40642(5) 0.38056(2) 0.21314(4) 0.03458(17) Uani 1 1 d . . . . .
Br4_1 Br 0.44205(6) 0.38796(2) 0.40466(4) 0.03620(18) Uani 1 1 d . . . . .
P5_2 P 0.5811(2) 0.44334(12) 0.31247(16) 0.0216(7) Uani 0.705(5) 1 d . U P A 1
C1_21 C 0.5073(8) 0.4860(3) 0.3481(8) 0.029(2) Uani 0.705(5) 1 d D U P A 1
H1_21 H 0.507662 0.477202 0.402708 0.035 Uiso 0.705(5) 1 calc R U P A 1
C2_21 C 0.3951(9) 0.4876(4) 0.3046(7) 0.032(2) Uani 0.705(5) 1 d D U P A 1
H2A_21 H 0.387957 0.499432 0.251370 0.039 Uiso 0.705(5) 1 calc R U P A 1
H2AB_21 H 0.365735 0.457765 0.300469 0.039 Uiso 0.705(5) 1 calc R U P A 1
C3_21 C 0.3409(9) 0.5173(5) 0.3509(8) 0.032(2) Uani 0.705(5) 1 d D U P A 1
H3A_21 H 0.343722 0.503676 0.402253 0.039 Uiso 0.705(5) 1 calc R U P A 1
H3AB_21 H 0.269277 0.519650 0.322860 0.039 Uiso 0.705(5) 1 calc R U P A 1
C4_21 C 0.3862(8) 0.5634(5) 0.3635(11) 0.032(2) Uani 0.705(5) 1 d D U P A 1
H4A_21 H 0.375484 0.578687 0.312749 0.038 Uiso 0.705(5) 1 calc R U P A 1
H4AB_21 H 0.351707 0.580379 0.397237 0.038 Uiso 0.705(5) 1 calc R U P A 1
C5_21 C 0.4975(8) 0.5614(5) 0.4011(9) 0.034(2) Uani 0.705(5) 1 d D U P A 1
H5A_21 H 0.507601 0.549751 0.454756 0.041 Uiso 0.705(5) 1 calc R U P A 1
H5AB_21 H 0.525974 0.591396 0.404555 0.041 Uiso 0.705(5) 1 calc R U P A 1
C6_21 C 0.5535(8) 0.5321(3) 0.3547(8) 0.032(2) Uani 0.705(5) 1 d D U P A 1
H6A_21 H 0.625711 0.530606 0.381570 0.039 Uiso 0.705(5) 1 calc R U P A 1
H6AB_21 H 0.547711 0.544594 0.302088 0.039 Uiso 0.705(5) 1 calc R U P A 1
C1_22 C 0.7095(7) 0.4423(4) 0.3777(5) 0.0295(17) Uani 0.705(5) 1 d D U P A 1
H1_22 H 0.735660 0.412009 0.372605 0.035 Uiso 0.705(5) 1 calc R U P A 1
C2_22 C 0.7033(7) 0.4464(4) 0.4646(5) 0.030(2) Uani 0.705(5) 1 d D U P A 1
H2A_22 H 0.680877 0.476282 0.474481 0.036 Uiso 0.705(5) 1 calc R U P A 1
H2AB_22 H 0.653907 0.425040 0.475552 0.036 Uiso 0.705(5) 1 calc R U P A 1
C3_22 C 0.8075(7) 0.4373(4) 0.5178(6) 0.036(2) Uani 0.705(5) 1 d D U P A 1
H3A_22 H 0.804641 0.441543 0.572808 0.043 Uiso 0.705(5) 1 calc R U P A 1
H3AB_22 H 0.826147 0.406338 0.511433 0.043 Uiso 0.705(5) 1 calc R U P A 1
C4_22 C 0.8876(7) 0.4673(4) 0.4994(5) 0.037(2) Uani 0.705(5) 1 d D U P A 1
H4A_22 H 0.872687 0.498117 0.510805 0.045 Uiso 0.705(5) 1 calc R U P A 1
H4AB_22 H 0.954031 0.459537 0.533222 0.045 Uiso 0.705(5) 1 calc R U P A 1
C5_22 C 0.8916(7) 0.4635(4) 0.4155(6) 0.038(2) Uani 0.705(5) 1 d D U P A 1
H5A_22 H 0.912529 0.433368 0.405426 0.046 Uiso 0.705(5) 1 calc R U P A 1
H5AB_22 H 0.942585 0.484160 0.404936 0.046 Uiso 0.705(5) 1 calc R U P A 1
C6_22 C 0.7892(7) 0.4736(4) 0.3600(6) 0.034(2) Uani 0.705(5) 1 d D U P A 1
H6A_22 H 0.793767 0.469788 0.305303 0.041 Uiso 0.705(5) 1 calc R U P A 1
H6AB_22 H 0.769955 0.504364 0.367058 0.041 Uiso 0.705(5) 1 calc R U P A 1
C1_123 C 0.6039(19) 0.4605(8) 0.2173(11) 0.031(2) Uani 0.353(2) 1 d D U P A 1
H1_123 H 0.651839 0.485740 0.229522 0.037 Uiso 0.353(2) 1 calc R U P A 1
C2_123 C 0.5129(12) 0.4780(6) 0.1540(8) 0.023(2) Uani 0.353(2) 1 d D U P A 1
H2A_123 H 0.460353 0.454980 0.141216 0.027 Uiso 0.353(2) 1 calc R U P A 1
H2AB_123 H 0.483656 0.503878 0.174268 0.027 Uiso 0.353(2) 1 calc R U P A 1
C3_123 C 0.5469(13) 0.4907(5) 0.0805(9) 0.028(3) Uani 0.353(2) 1 d D U P A 1
H3A_123 H 0.598029 0.514224 0.092689 0.034 Uiso 0.353(2) 1 calc R U P A 1
H3AB_123 H 0.488806 0.501737 0.040256 0.034 Uiso 0.353(2) 1 calc R U P A 1
C4_123 C 0.5930(14) 0.4488(6) 0.0487(10) 0.035(3) Uani 0.353(2) 1 d D U P A 1
H4A_123 H 0.547179 0.423268 0.044490 0.042 Uiso 0.353(2) 1 calc R U P A 1
H4AB_123 H 0.606664 0.454631 -0.002901 0.042 Uiso 0.353(2) 1 calc R U P A 1
C5_123 C 0.6907(14) 0.4409(8) 0.1107(12) 0.037(3) Uani 0.353(2) 1 d D U P A 1
H5A_123 H 0.729855 0.468505 0.121684 0.044 Uiso 0.353(2) 1 calc R U P A 1
H5AB_123 H 0.732393 0.418624 0.092386 0.044 Uiso 0.353(2) 1 calc R U P A 1
C6_123 C 0.660(2) 0.4247(9) 0.1845(15) 0.033(3) Uani 0.353(2) 1 d D U P A 1
H6A_123 H 0.617076 0.398421 0.171636 0.040 Uiso 0.353(2) 1 calc R U P A 1
H6AB_123 H 0.721489 0.416247 0.224329 0.040 Uiso 0.353(2) 1 calc R U P A 1
C1_223 C 0.592(2) 0.4555(8) 0.2129(13) 0.031(2) Uani 0.353(2) 1 d D U P A 3
H1_223 H 0.5210(19) 0.4546(12) 0.180(4) 0.037 Uiso 0.353(2) 1 d D U P A 3
C2_223 C 0.6321(18) 0.5013(6) 0.1972(10) 0.039(3) Uani 0.353(2) 1 d D U P A 3
H2A_223 H 0.592778 0.524253 0.216339 0.047 Uiso 0.353(2) 1 calc R U P A 3
H2AB_223 H 0.703319 0.504174 0.225952 0.047 Uiso 0.353(2) 1 calc R U P A 3
C3_223 C 0.6234(19) 0.5077(6) 0.1099(10) 0.043(3) Uani 0.353(2) 1 d D U P A 3
H3A_223 H 0.683641 0.523721 0.103183 0.052 Uiso 0.353(2) 1 calc R U P A 3
H3AB_223 H 0.564045 0.526401 0.088525 0.052 Uiso 0.353(2) 1 calc R U P A 3
C4_223 C 0.6133(18) 0.4651(6) 0.0621(11) 0.045(3) Uani 0.353(2) 1 d D U P A 3
H4A_223 H 0.541077 0.457414 0.045054 0.054 Uiso 0.353(2) 1 calc R U P A 3
H4AB_223 H 0.638155 0.470551 0.014739 0.054 Uiso 0.353(2) 1 calc R U P A 3
C5_223 C 0.6682(18) 0.4272(6) 0.1041(13) 0.036(3) Uani 0.353(2) 1 d D U P A 3
H5A_223 H 0.741124 0.431851 0.109684 0.043 Uiso 0.353(2) 1 calc R U P A 3
H5AB_223 H 0.648789 0.400544 0.071822 0.043 Uiso 0.353(2) 1 calc R U P A 3
C6_223 C 0.650(3) 0.4186(8) 0.1848(15) 0.033(3) Uani 0.353(2) 1 d D U P A 3
H6A_223 H 0.611697 0.390927 0.183397 0.040 Uiso 0.353(2) 1 calc R U P A 3
H6AB_223 H 0.715633 0.414748 0.222566 0.040 Uiso 0.353(2) 1 calc R U P A 3
O1_3 O 0.5809(13) 0.4161(7) 0.3203(10) 0.034(3) Uani 0.295(5) 1 d . U P A 2
P5_3 P 0.6070(6) 0.4634(3) 0.3115(5) 0.0341(15) Uani 0.295(5) 1 d . U P A 2
C1_31 C 0.5185(19) 0.4973(8) 0.345(2) 0.030(3) Uani 0.295(5) 1 d D U P A 2
H1_31 H 0.513098 0.484368 0.395674 0.036 Uiso 0.295(5) 1 calc R U P A 2
C2_31 C 0.411(2) 0.4948(10) 0.2907(17) 0.030(3) Uani 0.295(5) 1 d D U P A 2
H2A_31 H 0.408393 0.510846 0.241553 0.037 Uiso 0.295(5) 1 calc R U P A 2
H2AB_31 H 0.392152 0.463782 0.277741 0.037 Uiso 0.295(5) 1 calc R U P A 2
C3_31 C 0.338(2) 0.5153(12) 0.334(2) 0.032(3) Uani 0.295(5) 1 d D U P A 2
H3A_31 H 0.338496 0.497587 0.380694 0.038 Uiso 0.295(5) 1 calc R U P A 2
H3AB_31 H 0.269598 0.514398 0.299617 0.038 Uiso 0.295(5) 1 calc R U P A 2
C4_31 C 0.3646(19) 0.5630(12) 0.359(3) 0.033(3) Uani 0.295(5) 1 d D U P A 2
H4A_31 H 0.354364 0.581901 0.311647 0.039 Uiso 0.295(5) 1 calc R U P A 2
H4AB_31 H 0.319164 0.573519 0.390715 0.039 Uiso 0.295(5) 1 calc R U P A 2
C5_31 C 0.4721(19) 0.5665(11) 0.404(2) 0.034(3) Uani 0.295(5) 1 d D U P A 2
H5A_31 H 0.479091 0.551775 0.455444 0.041 Uiso 0.295(5) 1 calc R U P A 2
H5AB_31 H 0.489513 0.597884 0.414580 0.041 Uiso 0.295(5) 1 calc R U P A 2
C6_31 C 0.5458(18) 0.5457(8) 0.362(2) 0.033(3) Uani 0.295(5) 1 d D U P A 2
H6A_31 H 0.542434 0.561487 0.312007 0.039 Uiso 0.295(5) 1 calc R U P A 2
H6AB_31 H 0.615373 0.548064 0.394069 0.039 Uiso 0.295(5) 1 calc R U P A 2
C1_32 C 0.7289(16) 0.4704(8) 0.3795(10) 0.033(3) Uani 0.295(5) 1 d D U P A 2
H1_32 H 0.752552 0.500990 0.373893 0.040 Uiso 0.295(5) 1 calc R U P A 2
C2_32 C 0.8076(13) 0.4380(8) 0.3599(11) 0.032(3) Uani 0.295(5) 1 d D U P A 2
H2A_32 H 0.783524 0.407398 0.361461 0.039 Uiso 0.295(5) 1 calc R U P A 2
H2AB_32 H 0.815708 0.443873 0.306578 0.039 Uiso 0.295(5) 1 calc R U P A 2
C3_32 C 0.9085(14) 0.4434(9) 0.4185(11) 0.033(3) Uani 0.295(5) 1 d D U P A 2
H3A_32 H 0.935548 0.473098 0.413053 0.040 Uiso 0.295(5) 1 calc R U P A 2
H3AB_32 H 0.956874 0.421613 0.407418 0.040 Uiso 0.295(5) 1 calc R U P A 2
C4_32 C 0.8972(15) 0.4372(8) 0.5021(11) 0.035(3) Uani 0.295(5) 1 d D U P A 2
H4A_32 H 0.873894 0.406901 0.508434 0.042 Uiso 0.295(5) 1 calc R U P A 2
H4AB_32 H 0.963379 0.441189 0.539120 0.042 Uiso 0.295(5) 1 calc R U P A 2
C5_32 C 0.8232(14) 0.4694(8) 0.5208(11) 0.031(3) Uani 0.295(5) 1 d D U P A 2
H5A_32 H 0.848368 0.499700 0.517539 0.038 Uiso 0.295(5) 1 calc R U P A 2
H5AB_32 H 0.816431 0.464521 0.574705 0.038 Uiso 0.295(5) 1 calc R U P A 2
C6_32 C 0.7198(14) 0.4643(9) 0.4635(11) 0.033(3) Uani 0.295(5) 1 d D U P A 2
H6A_32 H 0.692349 0.434774 0.469483 0.039 Uiso 0.295(5) 1 calc R U P A 2
H6AB_32 H 0.672590 0.486392 0.475481 0.039 Uiso 0.295(5) 1 calc R U P A 2
C1_33 C 0.612(2) 0.4723(8) 0.2136(14) 0.032(2) Uani 0.295(5) 1 d D U P A 2
H1_33 H 0.542822 0.480976 0.183555 0.038 Uiso 0.295(5) 1 calc R U P A 2
C2_33 C 0.6862(19) 0.5109(7) 0.2081(11) 0.037(3) Uani 0.295(5) 1 d D U P A 2
H2A_33 H 0.668504 0.537487 0.234215 0.044 Uiso 0.295(5) 1 calc R U P A 2
H2AB_33 H 0.756123 0.502423 0.233669 0.044 Uiso 0.295(5) 1 calc R U P A 2
C3_33 C 0.6764(19) 0.5199(6) 0.1214(11) 0.035(3) Uani 0.295(5) 1 d D U P A 2
H3A_33 H 0.724091 0.543385 0.115501 0.042 Uiso 0.295(5) 1 calc R U P A 2
H3AB_33 H 0.607446 0.530271 0.097379 0.042 Uiso 0.295(5) 1 calc R U P A 2
C4_33 C 0.6986(17) 0.4781(6) 0.0789(12) 0.032(3) Uani 0.295(5) 1 d D U P A 2
H4A_33 H 0.685757 0.484713 0.022444 0.038 Uiso 0.295(5) 1 calc R U P A 2
H4AB_33 H 0.771059 0.471133 0.097367 0.038 Uiso 0.295(5) 1 calc R U P A 2
C5_33 C 0.640(2) 0.4385(7) 0.0891(13) 0.034(3) Uani 0.295(5) 1 d D U P A 2
H5A_33 H 0.667443 0.412452 0.067936 0.041 Uiso 0.295(5) 1 calc R U P A 2
H5AB_33 H 0.568841 0.442194 0.059680 0.041 Uiso 0.295(5) 1 calc R U P A 2
C6_33 C 0.643(3) 0.4311(7) 0.1755(14) 0.033(3) Uani 0.295(5) 1 d D U P A 2
H6A_33 H 0.712425 0.422709 0.203249 0.040 Uiso 0.295(5) 1 calc R U P A 2
H6AB_33 H 0.597846 0.406491 0.180631 0.040 Uiso 0.295(5) 1 calc R U P A 2
P1_5 P 0.61379(12) 0.18704(5) 0.43061(9) 0.0196(3) Uani 1 1 d . . . . .
C2_5 C 0.7262(4) 0.2174(2) 0.4805(3) 0.0213(14) Uani 1 1 d . . . . .
H2A_5 H 0.710353 0.249148 0.480150 0.026 Uiso 1 1 calc R U . . .
H2AB_5 H 0.747112 0.207660 0.535422 0.026 Uiso 1 1 calc R U . . .
C3_5 C 0.8123(5) 0.2100(2) 0.4405(3) 0.0239(14) Uani 1 1 d . . . . .
H3A_5 H 0.842158 0.180721 0.455581 0.029 Uiso 1 1 calc R U . . .
H3AB_5 H 0.865199 0.232243 0.459612 0.029 Uiso 1 1 calc R U . . .
P2_5 P 0.77329(12) 0.21316(5) 0.33241(9) 0.0199(3) Uani 1 1 d . . . . .
P3_6 P 0.40582(11) 0.17859(6) 0.24692(9) 0.0201(3) Uani 1 1 d . . . . .
C2_6 C 0.3819(5) 0.1559(2) 0.1477(4) 0.0246(14) Uani 1 1 d . . . . .
H2A_6 H 0.417120 0.127531 0.148018 0.029 Uiso 1 1 calc R U . . .
H2AB_6 H 0.308878 0.151079 0.126753 0.029 Uiso 1 1 calc R U . . .
C3_6 C 0.4212(4) 0.1893(2) 0.0980(3) 0.0233(14) Uani 1 1 d . . . . .
H3A_6 H 0.381651 0.216802 0.094729 0.028 Uiso 1 1 calc R U . . .
H3AB_6 H 0.413007 0.177680 0.044574 0.028 Uiso 1 1 calc R U . . .
P4_6 P 0.55594(12) 0.20121(6) 0.14109(9) 0.0199(3) Uani 1 1 d . . . . .
C1_7 C 0.5222(4) 0.2084(2) 0.4817(3) 0.0238(14) Uani 1 1 d . . . . .
C2_7 C 0.4768(5) 0.1832(2) 0.5290(4) 0.0267(15) Uani 1 1 d . . . . .
H2_7 H 0.493150 0.152907 0.536146 0.032 Uiso 1 1 calc R U . . .
C3_7 C 0.4079(5) 0.2015(3) 0.5659(4) 0.0367(17) Uani 1 1 d . . . . .
H3_7 H 0.376614 0.183662 0.597460 0.044 Uiso 1 1 calc R U . . .
C4_7 C 0.3849(5) 0.2450(3) 0.5573(4) 0.0341(17) Uani 1 1 d . . . . .
H4_7 H 0.338083 0.257521 0.583020 0.041 Uiso 1 1 calc R U . . .
C5_7 C 0.4301(5) 0.2710(3) 0.5107(4) 0.0347(17) Uani 1 1 d . . . . .
H5_7 H 0.414139 0.301366 0.504740 0.042 Uiso 1 1 calc R U . . .
C6_7 C 0.4973(5) 0.2532(2) 0.4733(4) 0.0255(15) Uani 1 1 d . . . . .
H6_7 H 0.527518 0.271208 0.441326 0.031 Uiso 1 1 calc R U . . .
C1_8 C 0.6364(5) 0.1306(2) 0.4672(3) 0.0215(14) Uani 1 1 d . . . . .
C2_8 C 0.7247(5) 0.1175(2) 0.5190(4) 0.0355(17) Uani 1 1 d . . . . .
H2_8 H 0.776264 0.138317 0.538469 0.043 Uiso 1 1 calc R U . . .
C3_8 C 0.7374(7) 0.0738(3) 0.5425(5) 0.053(2) Uani 1 1 d . . . . .
H3_8 H 0.798780 0.064670 0.576563 0.063 Uiso 1 1 calc R U . . .
C4_8 C 0.6617(7) 0.0436(3) 0.5169(5) 0.051(2) Uani 1 1 d . . . . .
H4_8 H 0.670227 0.014003 0.533941 0.061 Uiso 1 1 calc R U . . .
C5_8 C 0.5746(6) 0.0566(2) 0.4668(4) 0.0354(17) Uani 1 1 d . . . . .
H5_8 H 0.522113 0.035922 0.449250 0.042 Uiso 1 1 calc R U . . .
C6_8 C 0.5621(5) 0.0993(2) 0.4414(4) 0.0268(15) Uani 1 1 d . . . . .
H6_8 H 0.501416 0.107528 0.405593 0.032 Uiso 1 1 calc R U . . .
C1_9 C 0.8172(4) 0.2667(2) 0.3097(4) 0.0230(14) Uani 1 1 d . . . . .
C2_9 C 0.7646(5) 0.2898(2) 0.2453(4) 0.0227(14) Uani 1 1 d . . . . .
H2_9 H 0.703789 0.277923 0.214486 0.027 Uiso 1 1 calc R U . . .
C3_9 C 0.7986(5) 0.3300(2) 0.2247(4) 0.0285(15) Uani 1 1 d . . . . .
H3_9 H 0.760541 0.345221 0.180480 0.034 Uiso 1 1 calc R U . . .
C4_9 C 0.8872(5) 0.3481(2) 0.2678(4) 0.0312(16) Uani 1 1 d . . . . .
H4_9 H 0.910097 0.375692 0.253837 0.037 Uiso 1 1 calc R U . . .
C5_9 C 0.9415(5) 0.3252(2) 0.3314(4) 0.0362(18) Uani 1 1 d . . . . .
H5_9 H 1.002725 0.337243 0.361304 0.043 Uiso 1 1 calc R U . . .
C6_9 C 0.9088(5) 0.2854(2) 0.3525(4) 0.0323(17) Uani 1 1 d . . . . .
H6_9 H 0.947999 0.270152 0.396290 0.039 Uiso 1 1 calc R U . . .
C1_10 C 0.8714(4) 0.1774(2) 0.3113(4) 0.0230(14) Uani 1 1 d . . . . .
C2_10 C 0.9420(5) 0.1919(2) 0.2729(4) 0.0311(16) Uani 1 1 d . . . . .
H2_10 H 0.936589 0.220719 0.251551 0.037 Uiso 1 1 calc R U . . .
C3_10 C 1.0208(5) 0.1650(3) 0.2650(4) 0.0407(19) Uani 1 1 d . . . . .
H3_10 H 1.068881 0.175327 0.238193 0.049 Uiso 1 1 calc R U . . .
C4_10 C 1.0290(6) 0.1237(3) 0.2959(5) 0.048(2) Uani 1 1 d . . . . .
H4_10 H 1.084367 0.105699 0.292344 0.057 Uiso 1 1 calc R U . . .
C5_10 C 0.9590(6) 0.1083(3) 0.3314(5) 0.045(2) Uani 1 1 d . . . . .
H5_10 H 0.964650 0.079308 0.351621 0.054 Uiso 1 1 calc R U . . .
C6_10 C 0.8788(5) 0.1345(2) 0.3385(4) 0.0334(17) Uani 1 1 d . . . . .
H6_10 H 0.828756 0.123033 0.362158 0.040 Uiso 1 1 calc R U . . .
C1_11 C 0.3126(5) 0.2229(2) 0.2368(4) 0.0230(14) Uani 1 1 d . . . . .
C2_11 C 0.2226(5) 0.2221(2) 0.1810(4) 0.0283(15) Uani 1 1 d . . . . .
H2_11 H 0.209043 0.198914 0.143936 0.034 Uiso 1 1 calc R U . . .
C3_11 C 0.1519(5) 0.2551(3) 0.1793(4) 0.0356(18) Uani 1 1 d . . . . .
H3_11 H 0.090531 0.254372 0.140371 0.043 Uiso 1 1 calc R U . . .
C4_11 C 0.1687(5) 0.2883(3) 0.2316(5) 0.0379(18) Uani 1 1 d . . . . .
H4_11 H 0.119080 0.310281 0.230110 0.046 Uiso 1 1 calc R U . . .
C5_11 C 0.2582(6) 0.2899(3) 0.2871(5) 0.042(2) Uani 1 1 d . . . . .
H5_11 H 0.270582 0.313041 0.324150 0.051 Uiso 1 1 calc R U . . .
C6_11 C 0.3304(5) 0.2576(2) 0.2891(4) 0.0357(18) Uani 1 1 d . . . . .
H6_11 H 0.392808 0.259373 0.326694 0.043 Uiso 1 1 calc R U . . .
C1_12 C 0.3502(5) 0.1378(2) 0.3010(4) 0.0247(15) Uani 1 1 d . . . . .
C2_12 C 0.3130(5) 0.1509(2) 0.3640(4) 0.0264(15) Uani 1 1 d . . . . .
H2_12 H 0.310371 0.181287 0.375712 0.032 Uiso 1 1 calc R U . . .
C3_12 C 0.2804(5) 0.1207(2) 0.4089(4) 0.0343(17) Uani 1 1 d . . . . .
H3_12 H 0.256665 0.130304 0.452536 0.041 Uiso 1 1 calc R U . . .
C4_12 C 0.2811(5) 0.0767(3) 0.3926(4) 0.0370(18) Uani 1 1 d . . . . .
H4_12 H 0.256974 0.056030 0.424129 0.044 Uiso 1 1 calc R U . . .
C5_12 C 0.3172(5) 0.0626(3) 0.3300(4) 0.0372(18) Uani 1 1 d . . . . .
H5_12 H 0.317617 0.032129 0.318491 0.045 Uiso 1 1 calc R U . . .
C6_12 C 0.3527(5) 0.0925(2) 0.2841(4) 0.0289(16) Uani 1 1 d . . . . .
H6_12 H 0.378511 0.082773 0.241597 0.035 Uiso 1 1 calc R U . . .
C1_13 C 0.5682(5) 0.2518(2) 0.0872(3) 0.0239(14) Uani 1 1 d . . . . .
C2_13 C 0.5251(5) 0.2902(2) 0.1067(4) 0.0246(15) Uani 1 1 d . . . . .
H2_13 H 0.493220 0.290202 0.148939 0.029 Uiso 1 1 calc R U . . .
C3_13 C 0.5284(5) 0.3285(2) 0.0652(4) 0.0288(16) Uani 1 1 d . . . . .
H3_13 H 0.498755 0.354627 0.078631 0.035 Uiso 1 1 calc R U . . .
C4_13 C 0.5755(5) 0.3283(2) 0.0034(4) 0.0330(17) Uani 1 1 d . . . . .
H4_13 H 0.578224 0.354681 -0.024840 0.040 Uiso 1 1 calc R U . . .
C5_13 C 0.6181(5) 0.2907(2) -0.0172(4) 0.0307(17) Uani 1 1 d . . . . .
H5_13 H 0.649427 0.290771 -0.059775 0.037 Uiso 1 1 calc R U . . .
C6_13 C 0.6147(5) 0.2527(2) 0.0250(4) 0.0262(15) Uani 1 1 d . . . . .
H6_13 H 0.644648 0.226636 0.011317 0.031 Uiso 1 1 calc R U . . .
C1_14 C 0.6243(5) 0.1618(2) 0.0948(4) 0.0244(14) Uani 1 1 d . . . . .
C2_14 C 0.5793(5) 0.1344(3) 0.0343(4) 0.042(2) Uani 1 1 d . . . . .
H2_14 H 0.508195 0.134049 0.015940 0.050 Uiso 1 1 calc R U . . .
C3_14 C 0.6385(7) 0.1073(3) 0.0002(5) 0.055(3) Uani 1 1 d . . . . .
H3_14 H 0.607047 0.088028 -0.040742 0.066 Uiso 1 1 calc R U . . .
C4_14 C 0.7428(6) 0.1078(3) 0.0249(4) 0.0412(19) Uani 1 1 d . . . . .
H4_14 H 0.783184 0.089888 0.000627 0.049 Uiso 1 1 calc R U . . .
C5_14 C 0.7854(5) 0.1351(3) 0.0854(4) 0.0391(19) Uani 1 1 d . . . . .
H5_14 H 0.856554 0.135853 0.103435 0.047 Uiso 1 1 calc R U . . .
C6_14 C 0.7278(5) 0.1612(2) 0.1203(4) 0.0322(16) Uani 1 1 d . . . . .
H6_14 H 0.759517 0.179286 0.162904 0.039 Uiso 1 1 calc R U . . .
C1_15 C 0.106(3) 0.4125(9) 0.208(3) 0.051(3) Uani 0.208(14) 1 d G U P B 1
H1_15 H 0.140820 0.387695 0.195314 0.061 Uiso 0.208(14) 1 calc R U P B 1
C2_15 C 0.139(2) 0.4328(15) 0.280(2) 0.049(3) Uani 0.208(14) 1 d G U P B 1
H2_15 H 0.195933 0.421843 0.316719 0.059 Uiso 0.208(14) 1 calc R U P B 1
C3_15 C 0.087(3) 0.4690(15) 0.2989(16) 0.048(3) Uani 0.208(14) 1 d G U P B 1
H3_15 H 0.109606 0.482905 0.348151 0.058 Uiso 0.208(14) 1 calc R U P B 1
C4_15 C 0.003(3) 0.4850(9) 0.245(3) 0.048(3) Uani 0.208(14) 1 d G U P B 1
H4_15 H -0.031835 0.509820 0.258178 0.057 Uiso 0.208(14) 1 calc R U P B 1
C5_15 C -0.0295(19) 0.4647(16) 0.173(2) 0.049(3) Uani 0.208(14) 1 d G U P B 1
H5_15 H -0.086949 0.475672 0.136774 0.059 Uiso 0.208(14) 1 calc R U P B 1
C6_15 C 0.022(4) 0.4285(16) 0.1546(15) 0.050(3) Uani 0.208(14) 1 d G U P B 1
H6_15 H -0.000623 0.414610 0.105340 0.060 Uiso 0.208(14) 1 calc R U P B 1
C1_115 C 0.0734(10) 0.4183(3) 0.1800(6) 0.051(2) Uani 0.792(14) 1 d G U P B 2
H1_115 H 0.084732 0.395693 0.146146 0.061 Uiso 0.792(14) 1 calc R U P B 2
C2_115 C -0.0036(7) 0.4485(4) 0.1544(3) 0.048(2) Uani 0.792(14) 1 d G U P B 2
H2_115 H -0.044785 0.446526 0.102921 0.058 Uiso 0.792(14) 1 calc R U P B 2
C3_115 C -0.0202(6) 0.4817(3) 0.2039(8) 0.047(2) Uani 0.792(14) 1 d G U P B 2
H3_115 H -0.072801 0.502300 0.186398 0.057 Uiso 0.792(14) 1 calc R U P B 2
C4_115 C 0.0401(10) 0.4846(2) 0.2792(7) 0.049(2) Uani 0.792(14) 1 d G U P B 2
H4_115 H 0.028700 0.507240 0.313100 0.058 Uiso 0.792(14) 1 calc R U P B 2
C5_115 C 0.1170(8) 0.4544(4) 0.3049(3) 0.051(2) Uani 0.792(14) 1 d G U P B 2
H5_115 H 0.158218 0.456407 0.356327 0.061 Uiso 0.792(14) 1 calc R U P B 2
C6_115 C 0.1337(6) 0.4213(3) 0.2553(8) 0.050(2) Uani 0.792(14) 1 d G U P B 2
H6_115 H 0.186236 0.400634 0.272851 0.060 Uiso 0.792(14) 1 calc R U P B 2

loop_
_atom_site_aniso_label
_atom_site_aniso_U_11
_atom_site_aniso_U_22
_atom_site_aniso_U_33
_atom_site_aniso_U_23
_atom_site_aniso_U_13
_atom_site_aniso_U_12
Br1_1 0.0262(3) 0.0248(3) 0.0210(3) -0.0006(3) 0.0048(3) 0.0009(3)
W1_1 0.01423(12) 0.02347(14) 0.01288(12) 0.00022(11) 0.00069(8) 0.00061(11)
N1_1 0.010(2) 0.034(3) 0.015(3) 0.007(2) -0.002(2) -0.003(2)
N2_1 0.019(3) 0.036(4) 0.018(3) -0.009(3) -0.005(2) 0.004(2)
B1_1 0.026(4) 0.041(5) 0.018(4) 0.001(3) 0.002(3) 0.002(3)
Br2_1 0.0330(4) 0.0294(4) 0.0298(4) 0.0008(3) -0.0031(3) -0.0002(3)
B2_1 0.027(4) 0.029(4) 0.017(4) -0.005(3) 0.007(3) 0.001(3)
Br3_1 0.0322(4) 0.0372(4) 0.0291(4) -0.0011(3) -0.0030(3) 0.0060(3)
Br4_1 0.0410(4) 0.0376(4) 0.0340(4) -0.0054(3) 0.0169(3) -0.0073(3)
P5_2 0.0234(14) 0.0179(18) 0.0228(12) 0.0022(14) 0.0043(10) -0.0015(13)
C1_21 0.026(3) 0.031(4) 0.030(3) -0.003(4) 0.003(3) 0.002(3)
C2_21 0.026(4) 0.037(4) 0.033(4) -0.001(4) 0.004(4) 0.003(3)
C3_21 0.025(4) 0.036(4) 0.035(5) -0.005(4) 0.002(4) 0.005(3)
C4_21 0.025(5) 0.037(4) 0.035(4) -0.001(3) 0.010(4) 0.004(4)
C5_21 0.025(5) 0.037(4) 0.042(4) -0.007(4) 0.010(4) 0.004(4)
C6_21 0.025(4) 0.033(5) 0.039(4) -0.005(4) 0.009(3) 0.008(4)
C1_22 0.027(3) 0.034(4) 0.027(3) 0.002(3) 0.005(3) 0.001(3)
C2_22 0.027(4) 0.032(4) 0.030(4) -0.003(4) 0.002(3) -0.001(4)
C3_22 0.031(4) 0.041(4) 0.032(4) 0.001(4) -0.001(3) -0.001(4)
C4_22 0.026(4) 0.049(5) 0.035(4) -0.003(4) 0.003(3) -0.005(4)
C5_22 0.026(4) 0.049(5) 0.038(4) 0.000(4) 0.006(3) -0.008(4)
C6_22 0.027(4) 0.041(4) 0.034(4) 0.005(4) 0.006(3) -0.003(4)
C1_123 0.032(4) 0.031(4) 0.029(4) 0.000(4) 0.007(3) -0.001(4)
C2_123 0.027(5) 0.023(5) 0.021(5) 0.001(4) 0.009(4) 0.003(4)
C3_123 0.033(5) 0.027(5) 0.026(5) -0.001(5) 0.009(5) 0.002(5)
C4_123 0.043(5) 0.030(5) 0.034(5) -0.007(5) 0.012(5) -0.006(5)
C5_123 0.043(5) 0.034(5) 0.036(4) -0.006(4) 0.013(4) -0.002(5)
C6_123 0.036(5) 0.032(5) 0.033(4) -0.004(4) 0.011(4) 0.000(4)
C1_223 0.033(4) 0.030(4) 0.029(4) 0.000(4) 0.008(4) -0.001(4)
C2_223 0.043(5) 0.037(5) 0.036(4) 0.000(4) 0.006(4) 0.002(5)
C3_223 0.050(5) 0.040(5) 0.039(5) -0.001(5) 0.009(5) 0.002(5)
C4_223 0.051(5) 0.040(5) 0.041(5) -0.003(5) 0.008(4) -0.002(5)
C5_223 0.042(5) 0.033(5) 0.035(4) -0.003(4) 0.013(4) -0.002(5)
C6_223 0.036(5) 0.031(5) 0.033(4) -0.004(4) 0.010(4) 0.000(4)
O1_3 0.037(5) 0.031(6) 0.033(5) 0.003(5) 0.009(5) -0.001(5)
P5_3 0.034(3) 0.038(3) 0.030(3) 0.001(3) 0.006(2) 0.005(3)
C1_31 0.026(4) 0.032(5) 0.030(4) -0.003(4) 0.005(4) 0.004(4)
C2_31 0.025(5) 0.034(5) 0.032(5) -0.003(5) 0.005(5) 0.004(5)
C3_31 0.024(5) 0.036(5) 0.034(6) -0.001(5) 0.004(5) 0.003(5)
C4_31 0.026(5) 0.037(5) 0.036(5) -0.003(5) 0.007(5) 0.002(5)
C5_31 0.027(6) 0.037(5) 0.040(5) -0.005(5) 0.009(5) 0.004(5)
C6_31 0.027(5) 0.035(6) 0.036(5) -0.007(5) 0.007(5) 0.003(5)
C1_32 0.029(4) 0.040(5) 0.029(4) 0.000(5) 0.004(4) 0.000(5)
C2_32 0.025(5) 0.042(5) 0.032(5) 0.002(5) 0.009(4) 0.000(5)
C3_32 0.024(5) 0.041(6) 0.035(5) 0.000(5) 0.007(5) -0.005(5)
C4_32 0.026(5) 0.043(5) 0.034(5) 0.001(5) 0.002(5) -0.004(5)
C5_32 0.024(5) 0.040(5) 0.028(5) -0.002(5) 0.005(5) -0.002(5)
C6_32 0.029(5) 0.041(6) 0.028(5) -0.001(5) 0.004(5) -0.001(5)
C1_33 0.034(4) 0.032(5) 0.030(4) 0.000(4) 0.008(4) 0.000(4)
C2_33 0.037(5) 0.037(6) 0.035(5) -0.002(5) 0.006(5) -0.001(5)
C3_33 0.039(6) 0.035(6) 0.032(5) -0.003(5) 0.010(5) -0.001(5)
C4_33 0.039(5) 0.030(5) 0.029(5) -0.006(4) 0.013(4) -0.001(5)
C5_33 0.038(5) 0.032(5) 0.034(4) -0.004(4) 0.011(4) 0.001(5)
C6_33 0.036(5) 0.032(5) 0.033(4) -0.003(4) 0.010(4) 0.000(5)
P1_5 0.0188(8) 0.0247(9) 0.0145(8) 0.0013(6) 0.0024(6) 0.0011(6)
C2_5 0.021(3) 0.024(3) 0.015(3) 0.002(3) -0.002(2) -0.001(3)
C3_5 0.020(3) 0.033(4) 0.016(3) 0.001(3) -0.001(2) 0.000(3)
P2_5 0.0162(8) 0.0271(9) 0.0150(7) 0.0006(7) 0.0011(6) -0.0002(6)
P3_6 0.0152(8) 0.0262(9) 0.0178(8) 0.0001(7) 0.0019(6) -0.0001(7)
C2_6 0.019(3) 0.028(4) 0.025(3) -0.002(3) 0.002(3) -0.004(3)
C3_6 0.017(3) 0.036(4) 0.015(3) 0.000(3) 0.001(2) 0.000(3)
P4_6 0.0198(8) 0.0243(9) 0.0143(7) -0.0005(7) 0.0015(6) 0.0002(7)
C1_7 0.017(3) 0.033(4) 0.019(3) 0.000(3) 0.000(2) 0.001(3)
C2_7 0.027(3) 0.033(4) 0.023(3) 0.000(3) 0.010(3) -0.003(3)
C3_7 0.034(4) 0.047(5) 0.030(4) 0.001(4) 0.010(3) -0.010(4)
C4_7 0.021(3) 0.053(5) 0.030(4) -0.006(4) 0.009(3) 0.005(3)
C5_7 0.030(4) 0.044(5) 0.030(4) -0.003(3) 0.007(3) 0.003(3)
C6_7 0.023(3) 0.032(4) 0.023(3) 0.006(3) 0.009(3) 0.001(3)
C1_8 0.026(3) 0.025(4) 0.015(3) 0.003(3) 0.007(3) 0.006(3)
C2_8 0.035(4) 0.031(4) 0.034(4) 0.003(3) -0.003(3) 0.001(3)
C3_8 0.054(5) 0.039(5) 0.049(5) 0.013(4) -0.018(4) 0.008(4)
C4_8 0.068(6) 0.028(4) 0.046(5) 0.009(4) -0.007(4) 0.002(4)
C5_8 0.046(4) 0.028(4) 0.030(4) 0.001(3) 0.006(3) -0.003(3)
C6_8 0.032(4) 0.029(4) 0.019(3) 0.001(3) 0.003(3) -0.002(3)
C1_9 0.016(3) 0.028(4) 0.024(3) -0.005(3) 0.005(3) 0.000(3)
C2_9 0.022(3) 0.025(4) 0.022(3) -0.003(3) 0.006(3) -0.002(3)
C3_9 0.030(4) 0.030(4) 0.027(4) 0.001(3) 0.011(3) 0.006(3)
C4_9 0.033(4) 0.027(4) 0.036(4) -0.001(3) 0.014(3) -0.002(3)
C5_9 0.027(4) 0.038(5) 0.041(4) -0.005(4) 0.004(3) -0.006(3)
C6_9 0.025(4) 0.037(4) 0.030(4) -0.002(3) -0.004(3) 0.001(3)
C1_10 0.017(3) 0.028(4) 0.020(3) -0.004(3) -0.004(3) 0.001(3)
C2_10 0.025(4) 0.041(5) 0.027(4) -0.006(3) 0.006(3) -0.001(3)
C3_10 0.027(4) 0.060(6) 0.038(4) -0.013(4) 0.011(3) 0.004(4)
C4_10 0.032(4) 0.067(6) 0.040(5) -0.017(4) 0.002(4) 0.023(4)
C5_10 0.056(5) 0.034(5) 0.043(5) -0.003(4) 0.007(4) 0.017(4)
C6_10 0.035(4) 0.034(4) 0.028(4) -0.002(3) 0.002(3) 0.002(3)
C1_11 0.022(3) 0.026(4) 0.020(3) 0.003(3) 0.002(3) -0.002(3)
C2_11 0.024(3) 0.034(4) 0.026(4) 0.000(3) 0.004(3) 0.006(3)
C3_11 0.020(3) 0.055(5) 0.029(4) 0.006(4) 0.000(3) 0.010(3)
C4_11 0.022(4) 0.039(5) 0.054(5) 0.010(4) 0.013(3) 0.008(3)
C5_11 0.033(4) 0.036(5) 0.056(5) -0.015(4) 0.007(4) 0.002(3)
C6_11 0.014(3) 0.042(5) 0.045(4) -0.012(4) -0.007(3) 0.000(3)
C1_12 0.016(3) 0.030(4) 0.024(3) 0.003(3) -0.002(3) -0.001(3)
C2_12 0.022(3) 0.025(4) 0.033(4) 0.005(3) 0.009(3) 0.007(3)
C3_12 0.030(4) 0.042(5) 0.036(4) 0.014(3) 0.019(3) 0.010(3)
C4_12 0.025(4) 0.043(5) 0.048(5) 0.023(4) 0.019(3) 0.004(3)
C5_12 0.032(4) 0.033(4) 0.041(4) 0.010(4) 0.000(3) -0.006(3)
C6_12 0.026(4) 0.033(4) 0.023(3) -0.001(3) -0.002(3) -0.004(3)
C1_13 0.019(3) 0.035(4) 0.013(3) 0.005(3) -0.006(2) -0.002(3)
C2_13 0.021(3) 0.029(4) 0.019(3) -0.003(3) -0.004(3) -0.002(3)
C3_13 0.024(3) 0.030(4) 0.024(3) 0.005(3) -0.009(3) -0.002(3)
C4_13 0.024(4) 0.039(5) 0.030(4) 0.014(3) -0.005(3) -0.015(3)
C5_13 0.023(3) 0.044(5) 0.024(3) 0.007(3) 0.004(3) -0.007(3)
C6_13 0.019(3) 0.036(4) 0.020(3) 0.002(3) -0.003(3) -0.003(3)
C1_14 0.030(4) 0.026(4) 0.019(3) 0.004(3) 0.008(3) 0.008(3)
C2_14 0.026(4) 0.055(5) 0.037(4) -0.012(4) -0.007(3) 0.006(4)
C3_14 0.056(6) 0.067(6) 0.035(4) -0.026(4) -0.003(4) 0.018(5)
C4_14 0.044(5) 0.052(5) 0.029(4) 0.000(4) 0.012(3) 0.016(4)
C5_14 0.026(4) 0.052(5) 0.042(4) 0.004(4) 0.013(3) 0.015(3)
C6_14 0.027(4) 0.044(5) 0.025(4) 0.000(3) 0.004(3) 0.000(3)
C1_15 0.053(6) 0.056(6) 0.042(6) 0.004(5) 0.007(5) -0.003(5)
C2_15 0.050(5) 0.055(6) 0.041(6) 0.005(5) 0.008(5) -0.008(5)
C3_15 0.049(5) 0.055(5) 0.041(5) 0.006(5) 0.012(5) -0.010(5)
C4_15 0.050(5) 0.056(5) 0.039(5) 0.007(5) 0.015(5) -0.010(5)
C5_15 0.053(5) 0.056(6) 0.039(5) 0.006(5) 0.012(5) -0.005(5)
C6_15 0.055(6) 0.056(6) 0.039(5) 0.005(5) 0.009(5) -0.003(5)
C1_115 0.053(5) 0.055(5) 0.041(4) 0.004(4) 0.004(4) 0.000(4)
C2_115 0.053(4) 0.053(5) 0.037(4) 0.006(4) 0.010(4) 0.002(4)
C3_115 0.049(4) 0.056(5) 0.038(4) 0.005(4) 0.016(4) -0.007(4)
C4_115 0.051(5) 0.058(5) 0.041(4) 0.006(4) 0.019(4) -0.015(4)
C5_115 0.054(5) 0.055(5) 0.043(4) 0.008(4) 0.010(4) -0.016(4)
C6_115 0.049(4) 0.054(5) 0.045(5) 0.005(4) 0.005(4) -0.011(4)

loop_
_atom_type_symbol
_atom_type_description
_atom_type_scat_dispersion_real
_atom_type_scat_dispersion_imag
_atom_type_scat_source
C C 0.0033 0.0016 'International Tables Vol C Tables 4.2.6.8 and 6.1.1.4'
H H 0.0000 0.0000 'International Tables Vol C Tables 4.2.6.8 and 6.1.1.4'
B B 0.0013 0.0007 'International Tables Vol C Tables 4.2.6.8 and 6.1.1.4'
N N 0.0061 0.0033 'International Tables Vol C Tables 4.2.6.8 and 6.1.1.4'
P P 0.1023 0.0942 'International Tables Vol C Tables 4.2.6.8 and 6.1.1.4'
Br Br -0.2901 2.4595 'International Tables Vol C Tables 4.2.6.8 and 6.1.1.4'
W W -0.8490 6.8722 'International Tables Vol C Tables 4.2.6.8 and 6.1.1.4'
O O 0.0106 0.0060 'International Tables Vol C Tables 4.2.6.8 and 6.1.1.4'

loop_
_exptl_crystal_face_index_h
_exptl_crystal_face_index_k
_exptl_crystal_face_index_l
_exptl_crystal_face_perp_dist
0.00 -1.00 1.00 0.1190
1.00 0.00 -1.00 0.0180
-1.00 0.00 1.00 0.0740
1.00 -1.00 1.00 0.0890
-1.00 1.00 -1.00 0.1360
0.00 0.00 -1.00 0.1400
-1.00 0.00 0.00 0.1410
0.00 -1.00 0.00 0.0180
0.00 1.00 0.00 0.0030

loop_
_geom_angle_atom_site_label_1
_geom_angle_atom_site_label_2
_geom_angle_atom_site_label_3
_geom_angle
_geom_angle_site_symmetry_1
_geom_angle_site_symmetry_3
_geom_angle_publ_flag
N1_1 W1_1 P1_5 93.28(16) . . ?
N1_1 W1_1 P3_6 96.64(15) . . ?
P1_5 W1_1 P3_6 98.29(6) . . ?
N1_1 W1_1 P2_5 88.62(15) . . ?
P1_5 W1_1 P2_5 79.42(5) . . ?
P3_6 W1_1 P2_5 174.40(6) . . ?
N1_1 W1_1 P4_6 94.20(16) . . ?
P1_5 W1_1 P4_6 172.03(6) . . ?
P3_6 W1_1 P4_6 78.13(5) . . ?
P2_5 W1_1 P4_6 103.48(5) . . ?
N1_1 W1_1 Br1_1 176.91(15) . . ?
P1_5 W1_1 Br1_1 89.81(4) . . ?
P3_6 W1_1 Br1_1 82.77(4) . . ?
P2_5 W1_1 Br1_1 92.08(4) . . ?
P4_6 W1_1 Br1_1 82.71(4) . . ?
N2_1 N1_1 W1_1 173.4(4) . . ?
N1_1 N2_1 B1_1 141.1(6) . . ?
N2_1 B1_1 B2_1 124.6(6) . . ?
N2_1 B1_1 Br2_1 118.0(5) . . ?
B2_1 B1_1 Br2_1 116.9(5) . . ?
O1_3 B2_1 B1_1 109.0(10) . . ?
B1_1 B2_1 P5_2 124.8(5) . . ?
O1_3 B2_1 Br3_1 116.0(9) . . ?
B1_1 B2_1 Br3_1 110.2(5) . . ?
P5_2 B2_1 Br3_1 105.0(3) . . ?
O1_3 B2_1 Br4_1 110.6(9) . . ?
B1_1 B2_1 Br4_1 103.0(5) . . ?
P5_2 B2_1 Br4_1 105.4(3) . . ?
Br3_1 B2_1 Br4_1 107.1(3) . . ?
C1_21 P5_2 C1_123 109.5(8) . . ?
C1_21 P5_2 C1_22 108.4(5) . . ?
C1_123 P5_2 C1_22 103.2(9) . . ?
C1_21 P5_2 B2_1 109.6(4) . . ?
C1_123 P5_2 B2_1 116.4(9) . . ?
C1_22 P5_2 B2_1 109.3(4) . . ?
C6_21 C1_21 C2_21 110.5(8) . . ?
C6_21 C1_21 P5_2 114.9(8) . . ?
C2_21 C1_21 P5_2 114.5(8) . . ?
C6_21 C1_21 H1_21 105.3 . . ?
C2_21 C1_21 H1_21 105.3 . . ?
P5_2 C1_21 H1_21 105.3 . . ?
C3_21 C2_21 C1_21 107.8(8) . . ?
C3_21 C2_21 H2A_21 110.1 . . ?
C1_21 C2_21 H2A_21 110.1 . . ?
C3_21 C2_21 H2AB_21 110.1 . . ?
C1_21 C2_21 H2AB_21 110.1 . . ?
H2A_21 C2_21 H2AB_21 108.5 . . ?
C2_21 C3_21 C4_21 113.0(10) . . ?
C2_21 C3_21 H3A_21 109.0 . . ?
C4_21 C3_21 H3A_21 109.0 . . ?
C2_21 C3_21 H3AB_21 109.0 . . ?
C4_21 C3_21 H3AB_21 109.0 . . ?
H3A_21 C3_21 H3AB_21 107.8 . . ?
C5_21 C4_21 C3_21 111.0(9) . . ?
C5_21 C4_21 H4A_21 109.4 . . ?
C3_21 C4_21 H4A_21 109.4 . . ?
C5_21 C4_21 H4AB_21 109.4 . . ?
C3_21 C4_21 H4AB_21 109.4 . . ?
H4A_21 C4_21 H4AB_21 108.0 . . ?
C4_21 C5_21 C6_21 111.7(9) . . ?
C4_21 C5_21 H5A_21 109.3 . . ?
C6_21 C5_21 H5A_21 109.3 . . ?
C4_21 C5_21 H5AB_21 109.3 . . ?
C6_21 C5_21 H5AB_21 109.3 . . ?
H5A_21 C5_21 H5AB_21 108.0 . . ?
C5_21 C6_21 C1_21 108.9(9) . . ?
C5_21 C6_21 H6A_21 109.9 . . ?
C1_21 C6_21 H6A_21 109.9 . . ?
C5_21 C6_21 H6AB_21 109.9 . . ?
C1_21 C6_21 H6AB_21 109.9 . . ?
H6A_21 C6_21 H6AB_21 108.3 . . ?
C6_22 C1_22 C2_22 110.9(8) . . ?
C6_22 C1_22 P5_2 118.4(6) . . ?
C2_22 C1_22 P5_2 110.0(6) . . ?
C6_22 C1_22 H1_22 105.5 . . ?
C2_22 C1_22 H1_22 105.5 . . ?
P5_2 C1_22 H1_22 105.5 . . ?
C3_22 C2_22 C1_22 109.1(8) . . ?
C3_22 C2_22 H2A_22 109.9 . . ?
C1_22 C2_22 H2A_22 109.9 . . ?
C3_22 C2_22 H2AB_22 109.9 . . ?
C1_22 C2_22 H2AB_22 109.9 . . ?
H2A_22 C2_22 H2AB_22 108.3 . . ?
C4_22 C3_22 C2_22 111.9(8) . . ?
C4_22 C3_22 H3A_22 109.2 . . ?
C2_22 C3_22 H3A_22 109.2 . . ?
C4_22 C3_22 H3AB_22 109.2 . . ?
C2_22 C3_22 H3AB_22 109.2 . . ?
H3A_22 C3_22 H3AB_22 107.9 . . ?
C5_22 C4_22 C3_22 111.2(8) . . ?
C5_22 C4_22 H4A_22 109.4 . . ?
C3_22 C4_22 H4A_22 109.4 . . ?
C5_22 C4_22 H4AB_22 109.4 . . ?
C3_22 C4_22 H4AB_22 109.4 . . ?
H4A_22 C4_22 H4AB_22 108.0 . . ?
C4_22 C5_22 C6_22 111.8(8) . . ?
C4_22 C5_22 H5A_22 109.3 . . ?
C6_22 C5_22 H5A_22 109.3 . . ?
C4_22 C5_22 H5AB_22 109.3 . . ?
C6_22 C5_22 H5AB_22 109.3 . . ?
H5A_22 C5_22 H5AB_22 107.9 . . ?
C5_22 C6_22 C1_22 109.3(8) . . ?
C5_22 C6_22 H6A_22 109.8 . . ?
C1_22 C6_22 H6A_22 109.8 . . ?
C5_22 C6_22 H6AB_22 109.8 . . ?
C1_22 C6_22 H6AB_22 109.8 . . ?
H6A_22 C6_22 H6AB_22 108.3 . . ?
C6_123 C1_123 C2_123 111.2(16) . . ?
C6_123 C1_123 P5_2 110.6(14) . . ?
C2_123 C1_123 P5_2 117.9(15) . . ?
C6_123 C1_123 H1_123 105.3 . . ?
C2_123 C1_123 H1_123 105.3 . . ?
P5_2 C1_123 H1_123 105.3 . . ?
C3_123 C2_123 C1_123 110.1(13) . . ?
C3_123 C2_123 H2A_123 109.6 . . ?
C1_123 C2_123 H2A_123 109.6 . . ?
C3_123 C2_123 H2AB_123 109.6 . . ?
C1_123 C2_123 H2AB_123 109.6 . . ?
H2A_123 C2_123 H2AB_123 108.2 . . ?
C2_123 C3_123 C4_123 108.9(12) . . ?
C2_123 C3_123 H3A_123 109.9 . . ?
C4_123 C3_123 H3A_123 109.9 . . ?
C2_123 C3_123 H3AB_123 109.9 . . ?
C4_123 C3_123 H3AB_123 109.9 . . ?
H3A_123 C3_123 H3AB_123 108.3 . . ?
C5_123 C4_123 C3_123 103.1(13) . . ?
C5_123 C4_123 H4A_123 111.1 . . ?
C3_123 C4_123 H4A_123 111.1 . . ?
C5_123 C4_123 H4AB_123 111.1 . . ?
C3_123 C4_123 H4AB_123 111.1 . . ?
H4A_123 C4_123 H4AB_123 109.1 . . ?
C4_123 C5_123 C6_123 106.8(15) . . ?
C4_123 C5_123 H5A_123 110.4 . . ?
C6_123 C5_123 H5A_123 110.4 . . ?
C4_123 C5_123 H5AB_123 110.4 . . ?
C6_123 C5_123 H5AB_123 110.4 . . ?
H5A_123 C5_123 H5AB_123 108.6 . . ?
C1_123 C6_123 C5_123 110.8(14) . . ?
C1_123 C6_123 H6A_123 109.5 . . ?
C5_123 C6_123 H6A_123 109.5 . . ?
C1_123 C6_123 H6AB_123 109.5 . . ?
C5_123 C6_123 H6AB_123 109.5 . . ?
H6A_123 C6_123 H6AB_123 108.1 . . ?
C6_223 C1_223 C2_223 112.1(15) . . ?
C6_223 C1_223 H1_223 107(2) . . ?
C2_223 C1_223 H1_223 105(2) . . ?
C3_223 C2_223 C1_223 110.5(13) . . ?
C3_223 C2_223 H2A_223 109.6 . . ?
C1_223 C2_223 H2A_223 109.6 . . ?
C3_223 C2_223 H2AB_223 109.6 . . ?
C1_223 C2_223 H2AB_223 109.6 . . ?
H2A_223 C2_223 H2AB_223 108.1 . . ?
C2_223 C3_223 C4_223 114.9(13) . . ?
C2_223 C3_223 H3A_223 108.5 . . ?
C4_223 C3_223 H3A_223 108.5 . . ?
C2_223 C3_223 H3AB_223 108.5 . . ?
C4_223 C3_223 H3AB_223 108.5 . . ?
H3A_223 C3_223 H3AB_223 107.5 . . ?
C5_223 C4_223 C3_223 114.6(14) . . ?
C5_223 C4_223 H4A_223 108.6 . . ?
C3_223 C4_223 H4A_223 108.6 . . ?
C5_223 C4_223 H4AB_223 108.6 . . ?
C3_223 C4_223 H4AB_223 108.6 . . ?
H4A_223 C4_223 H4AB_223 107.6 . . ?
C4_223 C5_223 C6_223 115.1(14) . . ?
C4_223 C5_223 H5A_223 108.5 . . ?
C6_223 C5_223 H5A_223 108.5 . . ?
C4_223 C5_223 H5AB_223 108.5 . . ?
C6_223 C5_223 H5AB_223 108.5 . . ?
H5A_223 C5_223 H5AB_223 107.5 . . ?
C1_223 C6_223 C5_223 113.0(13) . . ?
C1_223 C6_223 H6A_223 109.0 . . ?
C5_223 C6_223 H6A_223 109.0 . . ?
C1_223 C6_223 H6AB_223 109.0 . . ?
C5_223 C6_223 H6AB_223 109.0 . . ?
H6A_223 C6_223 H6AB_223 107.8 . . ?
B2_1 O1_3 P5_3 151.8(15) . . ?
O1_3 P5_3 C1_33 108.3(11) . . ?
O1_3 P5_3 C1_31 108.7(12) . . ?
C1_33 P5_3 C1_31 114.7(14) . . ?
O1_3 P5_3 C1_32 104.3(11) . . ?
C1_33 P5_3 C1_32 112.7(12) . . ?
C1_31 P5_3 C1_32 107.5(12) . . ?
C6_31 C1_31 C2_31 108.5(16) . . ?
C6_31 C1_31 P5_3 117.7(18) . . ?
C2_31 C1_31 P5_3 112.7(18) . . ?
C6_31 C1_31 H1_31 105.7 . . ?
C2_31 C1_31 H1_31 105.7 . . ?
P5_3 C1_31 H1_31 105.7 . . ?
C3_31 C2_31 C1_31 108.0(16) . . ?
C3_31 C2_31 H2A_31 110.1 . . ?
C1_31 C2_31 H2A_31 110.1 . . ?
C3_31 C2_31 H2AB_31 110.1 . . ?
C1_31 C2_31 H2AB_31 110.1 . . ?
H2A_31 C2_31 H2AB_31 108.4 . . ?
C2_31 C3_31 C4_31 113.4(18) . . ?
C2_31 C3_31 H3A_31 108.9 . . ?
C4_31 C3_31 H3A_31 108.9 . . ?
C2_31 C3_31 H3AB_31 108.9 . . ?
C4_31 C3_31 H3AB_31 108.9 . . ?
H3A_31 C3_31 H3AB_31 107.7 . . ?
C5_31 C4_31 C3_31 110.6(17) . . ?
C5_31 C4_31 H4A_31 109.5 . . ?
C3_31 C4_31 H4A_31 109.5 . . ?
C5_31 C4_31 H4AB_31 109.5 . . ?
C3_31 C4_31 H4AB_31 109.5 . . ?
H4A_31 C4_31 H4AB_31 108.1 . . ?
C4_31 C5_31 C6_31 112.2(18) . . ?
C4_31 C5_31 H5A_31 109.2 . . ?
C6_31 C5_31 H5A_31 109.2 . . ?
C4_31 C5_31 H5AB_31 109.2 . . ?
C6_31 C5_31 H5AB_31 109.2 . . ?
H5A_31 C5_31 H5AB_31 107.9 . . ?
C1_31 C6_31 C5_31 109.5(17) . . ?
C1_31 C6_31 H6A_31 109.8 . . ?
C5_31 C6_31 H6A_31 109.8 . . ?
C1_31 C6_31 H6AB_31 109.8 . . ?
C5_31 C6_31 H6AB_31 109.8 . . ?
H6A_31 C6_31 H6AB_31 108.2 . . ?
C6_32 C1_32 C2_32 111.1(15) . . ?
C6_32 C1_32 P5_3 110.6(15) . . ?
C2_32 C1_32 P5_3 110.7(14) . . ?
C6_32 C1_32 H1_32 108.1 . . ?
C2_32 C1_32 H1_32 108.1 . . ?
P5_3 C1_32 H1_32 108.1 . . ?
C3_32 C2_32 C1_32 110.0(15) . . ?
C3_32 C2_32 H2A_32 109.7 . . ?
C1_32 C2_32 H2A_32 109.7 . . ?
C3_32 C2_32 H2AB_32 109.7 . . ?
C1_32 C2_32 H2AB_32 109.7 . . ?
H2A_32 C2_32 H2AB_32 108.2 . . ?
C2_32 C3_32 C4_32 110.9(15) . . ?
C2_32 C3_32 H3A_32 109.5 . . ?
C4_32 C3_32 H3A_32 109.5 . . ?
C2_32 C3_32 H3AB_32 109.5 . . ?
C4_32 C3_32 H3AB_32 109.5 . . ?
H3A_32 C3_32 H3AB_32 108.0 . . ?
C5_32 C4_32 C3_32 111.0(15) . . ?
C5_32 C4_32 H4A_32 109.4 . . ?
C3_32 C4_32 H4A_32 109.4 . . ?
C5_32 C4_32 H4AB_32 109.4 . . ?
C3_32 C4_32 H4AB_32 109.4 . . ?
H4A_32 C4_32 H4AB_32 108.0 . . ?
C4_32 C5_32 C6_32 110.6(15) . . ?
C4_32 C5_32 H5A_32 109.5 . . ?
C6_32 C5_32 H5A_32 109.5 . . ?
C4_32 C5_32 H5AB_32 109.5 . . ?
C6_32 C5_32 H5AB_32 109.5 . . ?
H5A_32 C5_32 H5AB_32 108.1 . . ?
C1_32 C6_32 C5_32 110.5(15) . . ?
C1_32 C6_32 H6A_32 109.5 . . ?
C5_32 C6_32 H6A_32 109.5 . . ?
C1_32 C6_32 H6AB_32 109.5 . . ?
C5_32 C6_32 H6AB_32 109.5 . . ?
H6A_32 C6_32 H6AB_32 108.1 . . ?
C6_33 C1_33 C2_33 109.2(16) . . ?
C6_33 C1_33 P5_3 112.6(16) . . ?
C2_33 C1_33 P5_3 110.5(15) . . ?
C6_33 C1_33 H1_33 108.1 . . ?
C2_33 C1_33 H1_33 108.1 . . ?
P5_3 C1_33 H1_33 108.1 . . ?
C3_33 C2_33 C1_33 107.0(15) . . ?
C3_33 C2_33 H2A_33 110.3 . . ?
C1_33 C2_33 H2A_33 110.3 . . ?
C3_33 C2_33 H2AB_33 110.3 . . ?
C1_33 C2_33 H2AB_33 110.3 . . ?
H2A_33 C2_33 H2AB_33 108.6 . . ?
C2_33 C3_33 C4_33 111.1(14) . . ?
C2_33 C3_33 H3A_33 109.4 . . ?
C4_33 C3_33 H3A_33 109.4 . . ?
C2_33 C3_33 H3AB_33 109.4 . . ?
C4_33 C3_33 H3AB_33 109.4 . . ?
H3A_33 C3_33 H3AB_33 108.0 . . ?
C5_33 C4_33 C3_33 115.7(15) . . ?
C5_33 C4_33 H4A_33 108.3 . . ?
C3_33 C4_33 H4A_33 108.3 . . ?
C5_33 C4_33 H4AB_33 108.3 . . ?
C3_33 C4_33 H4AB_33 108.3 . . ?
H4A_33 C4_33 H4AB_33 107.4 . . ?
C4_33 C5_33 C6_33 110.5(16) . . ?
C4_33 C5_33 H5A_33 109.5 . . ?
C6_33 C5_33 H5A_33 109.5 . . ?
C4_33 C5_33 H5AB_33 109.5 . . ?
C6_33 C5_33 H5AB_33 109.5 . . ?
H5A_33 C5_33 H5AB_33 108.1 . . ?
C5_33 C6_33 C1_33 111.8(15) . . ?
C5_33 C6_33 H6A_33 109.3 . . ?
C1_33 C6_33 H6A_33 109.3 . . ?
C5_33 C6_33 H6AB_33 109.3 . . ?
C1_33 C6_33 H6AB_33 109.3 . . ?
H6A_33 C6_33 H6AB_33 107.9 . . ?
C2_5 P1_5 C1_7 100.3(3) . . ?
C2_5 P1_5 C1_8 104.6(3) . . ?
C1_7 P1_5 C1_8 103.7(3) . . ?
C2_5 P1_5 W1_1 108.1(2) . . ?
C1_7 P1_5 W1_1 119.6(2) . . ?
C1_8 P1_5 W1_1 118.2(2) . . ?
C3_5 C2_5 P1_5 110.8(4) . . ?
C3_5 C2_5 H2A_5 109.5 . . ?
P1_5 C2_5 H2A_5 109.5 . . ?
C3_5 C2_5 H2AB_5 109.5 . . ?
P1_5 C2_5 H2AB_5 109.5 . . ?
H2A_5 C2_5 H2AB_5 108.1 . . ?
C2_5 C3_5 P2_5 113.7(4) . . ?
C2_5 C3_5 H3A_5 108.8 . . ?
P2_5 C3_5 H3A_5 108.8 . . ?
C2_5 C3_5 H3AB_5 108.8 . . ?
P2_5 C3_5 H3AB_5 108.8 . . ?
H3A_5 C3_5 H3AB_5 107.7 . . ?
C1_9 P2_5 C1_10 101.0(3) . . ?
C1_9 P2_5 C3_5 104.2(3) . . ?
C1_10 P2_5 C3_5 97.6(3) . . ?
C1_9 P2_5 W1_1 116.2(2) . . ?
C1_10 P2_5 W1_1 125.0(2) . . ?
C3_5 P2_5 W1_1 109.7(2) . . ?
C1_11 P3_6 C2_6 102.8(3) . . ?
C1_11 P3_6 C1_12 100.5(3) . . ?
C2_6 P3_6 C1_12 103.8(3) . . ?
C1_11 P3_6 W1_1 117.3(2) . . ?
C2_6 P3_6 W1_1 108.0(2) . . ?
C1_12 P3_6 W1_1 122.0(2) . . ?
C3_6 C2_6 P3_6 106.9(4) . . ?
C3_6 C2_6 H2A_6 110.3 . . ?
P3_6 C2_6 H2A_6 110.3 . . ?
C3_6 C2_6 H2AB_6 110.3 . . ?
P3_6 C2_6 H2AB_6 110.3 . . ?
H2A_6 C2_6 H2AB_6 108.6 . . ?
C2_6 C3_6 P4_6 110.3(4) . . ?
C2_6 C3_6 H3A_6 109.6 . . ?
P4_6 C3_6 H3A_6 109.6 . . ?
C2_6 C3_6 H3AB_6 109.6 . . ?
P4_6 C3_6 H3AB_6 109.6 . . ?
H3A_6 C3_6 H3AB_6 108.1 . . ?
C1_14 P4_6 C1_13 101.5(3) . . ?
C1_14 P4_6 C3_6 104.7(3) . . ?
C1_13 P4_6 C3_6 99.0(3) . . ?
C1_14 P4_6 W1_1 117.7(2) . . ?
C1_13 P4_6 W1_1 122.2(2) . . ?
C3_6 P4_6 W1_1 109.1(2) . . ?
C2_7 C1_7 C6_7 118.1(6) . . ?
C2_7 C1_7 P1_5 123.9(5) . . ?
C6_7 C1_7 P1_5 118.0(5) . . ?
C3_7 C2_7 C1_7 120.9(7) . . ?
C3_7 C2_7 H2_7 119.6 . . ?
C1_7 C2_7 H2_7 119.6 . . ?
C4_7 C3_7 C2_7 120.3(7) . . ?
C4_7 C3_7 H3_7 119.9 . . ?
C2_7 C3_7 H3_7 119.9 . . ?
C3_7 C4_7 C5_7 119.9(7) . . ?
C3_7 C4_7 H4_7 120.1 . . ?
C5_7 C4_7 H4_7 120.1 . . ?
C6_7 C5_7 C4_7 120.4(7) . . ?
C6_7 C5_7 H5_7 119.8 . . ?
C4_7 C5_7 H5_7 119.8 . . ?
C5_7 C6_7 C1_7 120.6(6) . . ?
C5_7 C6_7 H6_7 119.7 . . ?
C1_7 C6_7 H6_7 119.7 . . ?
C2_8 C1_8 C6_8 118.1(6) . . ?
C2_8 C1_8 P1_5 123.3(5) . . ?
C6_8 C1_8 P1_5 118.7(5) . . ?
C1_8 C2_8 C3_8 119.9(7) . . ?
C1_8 C2_8 H2_8 120.0 . . ?
C3_8 C2_8 H2_8 120.0 . . ?
C4_8 C3_8 C2_8 120.5(7) . . ?
C4_8 C3_8 H3_8 119.7 . . ?
C2_8 C3_8 H3_8 119.7 . . ?
C5_8 C4_8 C3_8 119.6(7) . . ?
C5_8 C4_8 H4_8 120.2 . . ?
C3_8 C4_8 H4_8 120.2 . . ?
C4_8 C5_8 C6_8 120.5(7) . . ?
C4_8 C5_8 H5_8 119.7 . . ?
C6_8 C5_8 H5_8 119.7 . . ?
C5_8 C6_8 C1_8 121.3(6) . . ?
C5_8 C6_8 H6_8 119.3 . . ?
C1_8 C6_8 H6_8 119.3 . . ?
C2_9 C1_9 C6_9 117.0(6) . . ?
C2_9 C1_9 P2_5 120.3(5) . . ?
C6_9 C1_9 P2_5 122.6(5) . . ?
C1_9 C2_9 C3_9 121.5(6) . . ?
C1_9 C2_9 H2_9 119.3 . . ?
C3_9 C2_9 H2_9 119.3 . . ?
C4_9 C3_9 C2_9 120.8(6) . . ?
C4_9 C3_9 H3_9 119.6 . . ?
C2_9 C3_9 H3_9 119.6 . . ?
C5_9 C4_9 C3_9 118.6(7) . . ?
C5_9 C4_9 H4_9 120.7 . . ?
C3_9 C4_9 H4_9 120.7 . . ?
C6_9 C5_9 C4_9 121.2(7) . . ?
C6_9 C5_9 H5_9 119.4 . . ?
C4_9 C5_9 H5_9 119.4 . . ?
C5_9 C6_9 C1_9 120.8(6) . . ?
C5_9 C6_9 H6_9 119.6 . . ?
C1_9 C6_9 H6_9 119.6 . . ?
C2_10 C1_10 C6_10 118.1(6) . . ?
C2_10 C1_10 P2_5 122.8(5) . . ?
C6_10 C1_10 P2_5 119.0(5) . . ?
C1_10 C2_10 C3_10 120.8(7) . . ?
C1_10 C2_10 H2_10 119.6 . . ?
C3_10 C2_10 H2_10 119.6 . . ?
C4_10 C3_10 C2_10 119.6(7) . . ?
C4_10 C3_10 H3_10 120.2 . . ?
C2_10 C3_10 H3_10 120.2 . . ?
C5_10 C4_10 C3_10 120.5(7) . . ?
C5_10 C4_10 H4_10 119.8 . . ?
C3_10 C4_10 H4_10 119.8 . . ?
C4_10 C5_10 C6_10 120.6(8) . . ?
C4_10 C5_10 H5_10 119.7 . . ?
C6_10 C5_10 H5_10 119.7 . . ?
C1_10 C6_10 C5_10 120.3(7) . . ?
C1_10 C6_10 H6_10 119.9 . . ?
C5_10 C6_10 H6_10 119.9 . . ?
C2_11 C1_11 C6_11 118.4(6) . . ?
C2_11 C1_11 P3_6 122.4(5) . . ?
C6_11 C1_11 P3_6 119.2(5) . . ?
C1_11 C2_11 C3_11 119.9(6) . . ?
C1_11 C2_11 H2_11 120.0 . . ?
C3_11 C2_11 H2_11 120.0 . . ?
C4_11 C3_11 C2_11 121.4(6) . . ?
C4_11 C3_11 H3_11 119.3 . . ?
C2_11 C3_11 H3_11 119.3 . . ?
C3_11 C4_11 C5_11 119.4(7) . . ?
C3_11 C4_11 H4_11 120.3 . . ?
C5_11 C4_11 H4_11 120.3 . . ?
C4_11 C5_11 C6_11 120.1(7) . . ?
C4_11 C5_11 H5_11 120.0 . . ?
C6_11 C5_11 H5_11 120.0 . . ?
C1_11 C6_11 C5_11 120.7(6) . . ?
C1_11 C6_11 H6_11 119.6 . . ?
C5_11 C6_11 H6_11 119.6 . . ?
C2_12 C1_12 C6_12 118.9(6) . . ?
C2_12 C1_12 P3_6 119.8(5) . . ?
C6_12 C1_12 P3_6 121.0(5) . . ?
C3_12 C2_12 C1_12 120.5(7) . . ?
C3_12 C2_12 H2_12 119.7 . . ?
C1_12 C2_12 H2_12 119.7 . . ?
C2_12 C3_12 C4_12 121.3(7) . . ?
C2_12 C3_12 H3_12 119.4 . . ?
C4_12 C3_12 H3_12 119.4 . . ?
C3_12 C4_12 C5_12 119.6(7) . . ?
C3_12 C4_12 H4_12 120.2 . . ?
C5_12 C4_12 H4_12 120.2 . . ?
C4_12 C5_12 C6_12 120.4(7) . . ?
C4_12 C5_12 H5_12 119.8 . . ?
C6_12 C5_12 H5_12 119.8 . . ?
C5_12 C6_12 C1_12 119.3(7) . . ?
C5_12 C6_12 H6_12 120.3 . . ?
C1_12 C6_12 H6_12 120.3 . . ?
C2_13 C1_13 C6_13 118.6(6) . . ?
C2_13 C1_13 P4_6 118.7(5) . . ?
C6_13 C1_13 P4_6 122.6(5) . . ?
C3_13 C2_13 C1_13 120.5(6) . . ?
C3_13 C2_13 H2_13 119.7 . . ?
C1_13 C2_13 H2_13 119.7 . . ?
C2_13 C3_13 C4_13 119.5(7) . . ?
C2_13 C3_13 H3_13 120.2 . . ?
C4_13 C3_13 H3_13 120.2 . . ?
C5_13 C4_13 C3_13 121.0(7) . . ?
C5_13 C4_13 H4_13 119.5 . . ?
C3_13 C4_13 H4_13 119.5 . . ?
C4_13 C5_13 C6_13 119.0(7) . . ?
C4_13 C5_13 H5_13 120.5 . . ?
C6_13 C5_13 H5_13 120.5 . . ?
C5_13 C6_13 C1_13 121.4(7) . . ?
C5_13 C6_13 H6_13 119.3 . . ?
C1_13 C6_13 H6_13 119.3 . . ?
C6_14 C1_14 C2_14 118.6(6) . . ?
C6_14 C1_14 P4_6 117.2(5) . . ?
C2_14 C1_14 P4_6 124.2(5) . . ?
C1_14 C2_14 C3_14 119.8(7) . . ?
C1_14 C2_14 H2_14 120.1 . . ?
C3_14 C2_14 H2_14 120.1 . . ?
C2_14 C3_14 C4_14 121.1(7) . . ?
C2_14 C3_14 H3_14 119.4 . . ?
C4_14 C3_14 H3_14 119.4 . . ?
C5_14 C4_14 C3_14 117.9(7) . . ?
C5_14 C4_14 H4_14 121.1 . . ?
C3_14 C4_14 H4_14 121.1 . . ?
C6_14 C5_14 C4_14 121.4(7) . . ?
C6_14 C5_14 H5_14 119.3 . . ?
C4_14 C5_14 H5_14 119.3 . . ?
C5_14 C6_14 C1_14 121.2(7) . . ?
C5_14 C6_14 H6_14 119.4 . . ?
C1_14 C6_14 H6_14 119.4 . . ?
C2_15 C1_15 C6_15 120.0 . . ?
C2_15 C1_15 H1_15 120.0 . . ?
C6_15 C1_15 H1_15 120.0 . . ?
C1_15 C2_15 C3_15 120.0 . . ?
C1_15 C2_15 H2_15 120.0 . . ?
C3_15 C2_15 H2_15 120.0 . . ?
C4_15 C3_15 C2_15 120.0 . . ?
C4_15 C3_15 H3_15 120.0 . . ?
C2_15 C3_15 H3_15 120.0 . . ?
C5_15 C4_15 C3_15 120.0 . . ?
C5_15 C4_15 H4_15 120.0 . . ?
C3_15 C4_15 H4_15 120.0 . . ?
C4_15 C5_15 C6_15 120.0 . . ?
C4_15 C5_15 H5_15 120.0 . . ?
C6_15 C5_15 H5_15 120.0 . . ?
C5_15 C6_15 C1_15 120.0 . . ?
C5_15 C6_15 H6_15 120.0 . . ?
C1_15 C6_15 H6_15 120.0 . . ?
C2_115 C1_115 C6_115 120.0 . . ?
C2_115 C1_115 H1_115 120.0 . . ?
C6_115 C1_115 H1_115 120.0 . . ?
C3_115 C2_115 C1_115 120.0 . . ?
C3_115 C2_115 H2_115 120.0 . . ?
C1_115 C2_115 H2_115 120.0 . . ?
C2_115 C3_115 C4_115 120.0 . . ?
C2_115 C3_115 H3_115 120.0 . . ?
C4_115 C3_115 H3_115 120.0 . . ?
C5_115 C4_115 C3_115 120.0 . . ?
C5_115 C4_115 H4_115 120.0 . . ?
C3_115 C4_115 H4_115 120.0 . . ?
C4_115 C5_115 C6_115 120.0 . . ?
C4_115 C5_115 H5_115 120.0 . . ?
C6_115 C5_115 H5_115 120.0 . . ?
C5_115 C6_115 C1_115 120.0 . . ?
C5_115 C6_115 H6_115 120.0 . . ?
C1_115 C6_115 H6_115 120.0 . . ?

loop_
_geom_bond_atom_site_label_1
_geom_bond_atom_site_label_2
_geom_bond_distance
_geom_bond_site_symmetry_2
_geom_bond_publ_flag
Br1_1 W1_1 2.6390(14) . ?
W1_1 N1_1 1.779(6) . ?
W1_1 P1_5 2.4937(18) . ?
W1_1 P3_6 2.5029(17) . ?
W1_1 P2_5 2.5089(17) . ?
W1_1 P4_6 2.5210(18) . ?
N1_1 N2_1 1.255(7) . ?
N2_1 B1_1 1.363(10) . ?
B1_1 B2_1 1.702(11) . ?
B1_1 Br2_1 2.039(7) . ?
B2_1 O1_3 1.32(2) . ?
B2_1 P5_2 2.027(9) . ?
B2_1 Br3_1 2.046(7) . ?
B2_1 Br4_1 2.065(7) . ?
P5_2 C1_21 1.845(12) . ?
P5_2 C1_123 1.86(2) . ?
P5_2 C1_22 1.858(9) . ?
C1_21 C6_21 1.534(11) . ?
C1_21 C2_21 1.545(10) . ?
C1_21 H1_21 1.0000 . ?
C2_21 C3_21 1.524(11) . ?
C2_21 H2A_21 0.9900 . ?
C2_21 H2AB_21 0.9900 . ?
C3_21 C4_21 1.529(11) . ?
C3_21 H3A_21 0.9900 . ?
C3_21 H3AB_21 0.9900 . ?
C4_21 C5_21 1.511(11) . ?
C4_21 H4A_21 0.9900 . ?
C4_21 H4AB_21 0.9900 . ?
C5_21 C6_21 1.533(11) . ?
C5_21 H5A_21 0.9900 . ?
C5_21 H5AB_21 0.9900 . ?
C6_21 H6A_21 0.9900 . ?
C6_21 H6AB_21 0.9900 . ?
C1_22 C6_22 1.536(11) . ?
C1_22 C2_22 1.562(11) . ?
C1_22 H1_22 1.0000 . ?
C2_22 C3_22 1.534(11) . ?
C2_22 H2A_22 0.9900 . ?
C2_22 H2AB_22 0.9900 . ?
C3_22 C4_22 1.522(11) . ?
C3_22 H3A_22 0.9900 . ?
C3_22 H3AB_22 0.9900 . ?
C4_22 C5_22 1.501(11) . ?
C4_22 H4A_22 0.9900 . ?
C4_22 H4AB_22 0.9900 . ?
C5_22 C6_22 1.536(11) . ?
C5_22 H5A_22 0.9900 . ?
C5_22 H5AB_22 0.9900 . ?
C6_22 H6A_22 0.9900 . ?
C6_22 H6AB_22 0.9900 . ?
C1_123 C6_123 1.529(14) . ?
C1_123 C2_123 1.555(17) . ?
C1_123 H1_123 1.0000 . ?
C2_123 C3_123 1.530(14) . ?
C2_123 H2A_123 0.9900 . ?
C2_123 H2AB_123 0.9900 . ?
C3_123 C4_123 1.583(15) . ?
C3_123 H3A_123 0.9900 . ?
C3_123 H3AB_123 0.9900 . ?
C4_123 C5_123 1.531(15) . ?
C4_123 H4A_123 0.9900 . ?
C4_123 H4AB_123 0.9900 . ?
C5_123 C6_123 1.540(15) . ?
C5_123 H5A_123 0.9900 . ?
C5_123 H5AB_123 0.9900 . ?
C6_123 H6A_123 0.9900 . ?
C6_123 H6AB_123 0.9900 . ?
C1_223 C6_223 1.522(14) . ?
C1_223 C2_223 1.543(16) . ?
C1_223 H1_223 1.01(2) . ?
C2_223 C3_223 1.530(15) . ?
C2_223 H2A_223 0.9900 . ?
C2_223 H2AB_223 0.9900 . ?
C3_223 C4_223 1.536(15) . ?
C3_223 H3A_223 0.9900 . ?
C3_223 H3AB_223 0.9900 . ?
C4_223 C5_223 1.477(15) . ?
C4_223 H4A_223 0.9900 . ?
C4_223 H4AB_223 0.9900 . ?
C5_223 C6_223 1.527(14) . ?
C5_223 H5A_223 0.9900 . ?
C5_223 H5AB_223 0.9900 . ?
C6_223 H6A_223 0.9900 . ?
C6_223 H6AB_223 0.9900 . ?
O1_3 P5_3 1.50(2) . ?
P5_3 C1_33 1.76(2) . ?
P5_3 C1_31 1.79(3) . ?
P5_3 C1_32 1.82(2) . ?
C1_31 C6_31 1.534(15) . ?
C1_31 C2_31 1.554(16) . ?
C1_31 H1_31 1.0000 . ?
C2_31 C3_31 1.521(16) . ?
C2_31 H2A_31 0.9900 . ?
C2_31 H2AB_31 0.9900 . ?
C3_31 C4_31 1.535(16) . ?
C3_31 H3A_31 0.9900 . ?
C3_31 H3AB_31 0.9900 . ?
C4_31 C5_31 1.505(16) . ?
C4_31 H4A_31 0.9900 . ?
C4_31 H4AB_31 0.9900 . ?
C5_31 C6_31 1.537(16) . ?
C5_31 H5A_31 0.9900 . ?
C5_31 H5AB_31 0.9900 . ?
C6_31 H6A_31 0.9900 . ?
C6_31 H6AB_31 0.9900 . ?
C1_32 C6_32 1.529(16) . ?
C1_32 C2_32 1.559(16) . ?
C1_32 H1_32 1.0000 . ?
C2_32 C3_32 1.525(15) . ?
C2_32 H2A_32 0.9900 . ?
C2_32 H2AB_32 0.9900 . ?
C3_32 C4_32 1.534(16) . ?
C3_32 H3A_32 0.9900 . ?
C3_32 H3AB_32 0.9900 . ?
C4_32 C5_32 1.503(16) . ?
C4_32 H4A_32 0.9900 . ?
C4_32 H4AB_32 0.9900 . ?
C5_32 C6_32 1.539(15) . ?
C5_32 H5A_32 0.9900 . ?
C5_32 H5AB_32 0.9900 . ?
C6_32 H6A_32 0.9900 . ?
C6_32 H6AB_32 0.9900 . ?
C1_33 C6_33 1.535(15) . ?
C1_33 C2_33 1.575(17) . ?
C1_33 H1_33 1.0000 . ?
C2_33 C3_33 1.530(15) . ?
C2_33 H2A_33 0.9900 . ?
C2_33 H2AB_33 0.9900 . ?
C3_33 C4_33 1.544(15) . ?
C3_33 H3A_33 0.9900 . ?
C3_33 H3AB_33 0.9900 . ?
C4_33 C5_33 1.489(15) . ?
C4_33 H4A_33 0.9900 . ?
C4_33 H4AB_33 0.9900 . ?
C5_33 C6_33 1.532(15) . ?
C5_33 H5A_33 0.9900 . ?
C5_33 H5AB_33 0.9900 . ?
C6_33 H6A_33 0.9900 . ?
C6_33 H6AB_33 0.9900 . ?
P1_5 C2_5 1.830(6) . ?
P1_5 C1_7 1.831(7) . ?
P1_5 C1_8 1.835(6) . ?
C2_5 C3_5 1.529(9) . ?
C2_5 H2A_5 0.9900 . ?
C2_5 H2AB_5 0.9900 . ?
C3_5 P2_5 1.858(6) . ?
C3_5 H3A_5 0.9900 . ?
C3_5 H3AB_5 0.9900 . ?
P2_5 C1_9 1.815(7) . ?
P2_5 C1_10 1.835(7) . ?
P3_6 C1_11 1.838(7) . ?
P3_6 C2_6 1.838(6) . ?
P3_6 C1_12 1.839(7) . ?
C2_6 C3_6 1.523(9) . ?
C2_6 H2A_6 0.9900 . ?
C2_6 H2AB_6 0.9900 . ?
C3_6 P4_6 1.855(6) . ?
C3_6 H3A_6 0.9900 . ?
C3_6 H3AB_6 0.9900 . ?
P4_6 C1_14 1.831(7) . ?
P4_6 C1_13 1.839(7) . ?
C1_7 C2_7 1.386(9) . ?
C1_7 C6_7 1.404(9) . ?
C2_7 C3_7 1.386(10) . ?
C2_7 H2_7 0.9500 . ?
C3_7 C4_7 1.361(11) . ?
C3_7 H3_7 0.9500 . ?
C4_7 C5_7 1.389(10) . ?
C4_7 H4_7 0.9500 . ?
C5_7 C6_7 1.367(9) . ?
C5_7 H5_7 0.9500 . ?
C6_7 H6_7 0.9500 . ?
C1_8 C2_8 1.390(9) . ?
C1_8 C6_8 1.390(9) . ?
C2_8 C3_8 1.394(10) . ?
C2_8 H2_8 0.9500 . ?
C3_8 C4_8 1.377(12) . ?
C3_8 H3_8 0.9500 . ?
C4_8 C5_8 1.363(10) . ?
C4_8 H4_8 0.9500 . ?
C5_8 C6_8 1.371(9) . ?
C5_8 H5_8 0.9500 . ?
C6_8 H6_8 0.9500 . ?
C1_9 C2_9 1.384(9) . ?
C1_9 C6_9 1.420(9) . ?
C2_9 C3_9 1.388(9) . ?
C2_9 H2_9 0.9500 . ?
C3_9 C4_9 1.383(10) . ?
C3_9 H3_9 0.9500 . ?
C4_9 C5_9 1.379(10) . ?
C4_9 H4_9 0.9500 . ?
C5_9 C6_9 1.376(10) . ?
C5_9 H5_9 0.9500 . ?
C6_9 H6_9 0.9500 . ?
C1_10 C2_10 1.380(9) . ?
C1_10 C6_10 1.386(10) . ?
C2_10 C3_10 1.388(10) . ?
C2_10 H2_10 0.9500 . ?
C3_10 C4_10 1.366(12) . ?
C3_10 H3_10 0.9500 . ?
C4_10 C5_10 1.348(12) . ?
C4_10 H4_10 0.9500 . ?
C5_10 C6_10 1.387(10) . ?
C5_10 H5_10 0.9500 . ?
C6_10 H6_10 0.9500 . ?
C1_11 C2_11 1.381(8) . ?
C1_11 C6_11 1.386(9) . ?
C2_11 C3_11 1.392(9) . ?
C2_11 H2_11 0.9500 . ?
C3_11 C4_11 1.351(10) . ?
C3_11 H3_11 0.9500 . ?
C4_11 C5_11 1.375(10) . ?
C4_11 H4_11 0.9500 . ?
C5_11 C6_11 1.387(10) . ?
C5_11 H5_11 0.9500 . ?
C6_11 H6_11 0.9500 . ?
C1_12 C2_12 1.388(9) . ?
C1_12 C6_12 1.412(9) . ?
C2_12 C3_12 1.358(9) . ?
C2_12 H2_12 0.9500 . ?
C3_12 C4_12 1.373(11) . ?
C3_12 H3_12 0.9500 . ?
C4_12 C5_12 1.382(11) . ?
C4_12 H4_12 0.9500 . ?
C5_12 C6_12 1.384(10) . ?
C5_12 H5_12 0.9500 . ?
C6_12 H6_12 0.9500 . ?
C1_13 C2_13 1.391(9) . ?
C1_13 C6_13 1.395(9) . ?
C2_13 C3_13 1.383(9) . ?
C2_13 H2_13 0.9500 . ?
C3_13 C4_13 1.393(10) . ?
C3_13 H3_13 0.9500 . ?
C4_13 C5_13 1.374(10) . ?
C4_13 H4_13 0.9500 . ?
C5_13 C6_13 1.384(9) . ?
C5_13 H5_13 0.9500 . ?
C6_13 H6_13 0.9500 . ?
C1_14 C6_14 1.379(9) . ?
C1_14 C2_14 1.380(10) . ?
C2_14 C3_14 1.390(11) . ?
C2_14 H2_14 0.9500 . ?
C3_14 C4_14 1.390(11) . ?
C3_14 H3_14 0.9500 . ?
C4_14 C5_14 1.367(11) . ?
C4_14 H4_14 0.9500 . ?
C5_14 C6_14 1.367(10) . ?
C5_14 H5_14 0.9500 . ?
C6_14 H6_14 0.9500 . ?
C1_15 C2_15 1.3900 . ?
C1_15 C6_15 1.3900 . ?
C1_15 H1_15 0.9500 . ?
C2_15 C3_15 1.3900 . ?
C2_15 H2_15 0.9500 . ?
C3_15 C4_15 1.3900 . ?
C3_15 H3_15 0.9500 . ?
C4_15 C5_15 1.3900 . ?
C4_15 H4_15 0.9500 . ?
C5_15 C6_15 1.3900 . ?
C5_15 H5_15 0.9500 . ?
C6_15 H6_15 0.9500 . ?
C1_115 C2_115 1.3900 . ?
C1_115 C6_115 1.3900 . ?
C1_115 H1_115 0.9500 . ?
C2_115 C3_115 1.3900 . ?
C2_115 H2_115 0.9500 . ?
C3_115 C4_115 1.3900 . ?
C3_115 H3_115 0.9500 . ?
C4_115 C5_115 1.3900 . ?
C4_115 H4_115 0.9500 . ?
C5_115 C6_115 1.3900 . ?
C5_115 H5_115 0.9500 . ?
C6_115 H6_115 0.9500 . ?
